data_2001237
loop_
_publ_author_name
'Sardone, N.'
'Oberti, R.'

_publ_section_title
;
 Structure of dimethyl
 2-[<i>o</i>-(3,5-dimethyl-1-pyrazolyl)anilino]-3-methoxymaleate
;
_journal_issue 11
_journal_name_full 'Acta Crystallographica Section C'
_journal_page_first 1976
_journal_page_last 1978
_journal_paper_doi 10.1107/S0108270193005451
_journal_volume 49
_journal_year 1993
_chemical_formula_analytical 'C18 H21 N3 O5'
_chemical_formula_sum 'C18 H21 N3 O5'
_chemical_formula_weight 359.38
_chemical_melting_point 375.1(10)
_chemical_name_systematic
;
dimethyl 2-[o-(3,5-dimethylpyrazolyl)anilino]-3-methoxymaleate
;
_space_group_crystal_system monoclinic
_space_group_IT_number 14
_space_group_name_Hall '-P 2ybc'
_space_group_name_H-M_alt 'P 1 21/c 1'
_cell_angle_alpha 90.00
_cell_angle_beta 92.760(10)
_cell_angle_gamma 90.00
_cell_formula_units_Z 4
_cell_length_a 12.5750(10)
_cell_length_b 8.4890(10)
_cell_length_c 17.867(2)
_cell_measurement_reflns_used 35
_cell_measurement_temperature 293
_cell_measurement_theta_max 22
_cell_measurement_theta_min 3
_cell_volume 1905.1(3)
_computing_cell_refinement 'Philips LAT routine'
_computing_data_collection 'locally modifed Philips PW1100 software'
_computing_molecular_graphics 'ORTEPII (Johnson, 1976); SCHAKAL (Keller, 1988)'
_computing_publication_material 'PARSTCIF (Nardelli, 1992)'
_computing_structure_refinement 'locally modifed ORFLS (Busing, Martin & Levy, 1962)'
_computing_structure_solution 'MULTAN80 (Main et al., 1980)'
_diffrn_ambient_temperature 298
_diffrn_measurement_device 'Philips PW1100'
_diffrn_measurement_method \w
_diffrn_radiation_monochromator graphite
_diffrn_radiation_source ' fine focus X-ray tube '
_diffrn_radiation_type MoK\a
_diffrn_radiation_wavelength .71069
_diffrn_reflns_limit_h_max 12
_diffrn_reflns_limit_h_min -12
_diffrn_reflns_limit_k_max 8
_diffrn_reflns_limit_k_min 0
_diffrn_reflns_limit_l_max 17
_diffrn_reflns_limit_l_min 0
_diffrn_reflns_number 1784
_diffrn_reflns_theta_max 20
_diffrn_reflns_theta_min 2
_diffrn_standards_decay_% 0
_diffrn_standards_interval_time 180
_diffrn_standards_number 3
_exptl_absorpt_coefficient_mu 0.087
_exptl_absorpt_correction_T_max 1.000
_exptl_absorpt_correction_T_min 0.999
_exptl_absorpt_correction_type sphere
_exptl_crystal_colour yellow
_exptl_crystal_density_diffrn 1.2530
_exptl_crystal_description prism
_exptl_crystal_F_000 760.0
_exptl_crystal_size_max .06
_exptl_crystal_size_mid .05
_exptl_crystal_size_min .05
_refine_diff_density_max .317
_refine_diff_density_min -0.36
_refine_ls_extinction_coef 227E1(8)
_refine_ls_extinction_method 'Zachariasen (1967)'
_refine_ls_goodness_of_fit_obs .9575
_refine_ls_hydrogen_treatment noref
_refine_ls_matrix_type full
_refine_ls_number_parameters 236
_refine_ls_number_reflns 1421
_refine_ls_R_factor_all .061
_refine_ls_R_factor_obs .047
_refine_ls_shift/esd_max 0.22
_refine_ls_structure_factor_coef F
_refine_ls_weighting_scheme unit
_reflns_number_observed 1421
_reflns_number_total 1784
_reflns_observed_criterion ' I > 3\sI '
_cod_data_source_file ab1086.cif
_cod_data_source_block CSCCSA
_cod_depositor_comments
;
 Updating space group information and adding the symmetry operation list.

 Antanas Vaitkus,
 2018-06-15

The following automatic conversions were performed:

'_exptl_absorpt_correction_type' tag value 'spherical' was replaced
with 'sphere' value.

Automatic conversion script
Id: cif_fix_values 1646 2011-03-28 12:23:43Z adriana 

'_chemical_melting_point' value '101-3 (\%C)' was changed to
'375.1(10)' - it was converted from degrees Celsius(C) to Kelvins(K),
the average value was taken and precision was estimated.

Adriana Da\<skevi\<c
;
_cod_original_sg_symbol_H-M P2~1~/c
_cod_database_code 2001237

loop_
_space_group_symop_id
_space_group_symop_operation_xyz
1 x,y,z
2 -x,y+1/2,-z+1/2
3 -x,-y,-z
4 x,-y+1/2,z+1/2

loop_
_atom_site_aniso_label
_atom_site_aniso_U_11
_atom_site_aniso_U_22
_atom_site_aniso_U_33
_atom_site_aniso_U_12
_atom_site_aniso_U_13
_atom_site_aniso_U_23
N1 .051(2) .045(3) .089(3) -.006(2) .012(2) .000(2)
C2 .059(3) .040(3) .072(3) -.008(2) .002(2) -.008(2)
C3 .048(3) .055(3) .096(4) -.008(3) .012(3) -.010(2)
C4 .045(2) .052(3) .084(3) -.008(3) .008(2) -.000(2)
N5 .045(2) .043(2) .066(2) -.0018(19) .0071(18) -.0022(18)
C6 .048(2) .044(3) .056(3) .004(2) .009(2) .001(2)
C7 .061(3) .070(3) .064(3) .003(3) -.003(2) -.006(3)
C8 .081(3) .071(3) .062(3) .018(3) .008(3) -.002(3)
C9 .066(3) .062(3) .074(3) .011(3) .023(3) -.014(3)
C10 .049(3) .062(3) .061(3) .004(2) .012(2) -.012(2)
C11 .044(2) .050(3) .056(3) -.002(2) .011(2) .001(2)
N12 .055(2) .042(2) .062(2) .0046(18) .0002(17) -.0079(17)
C13 .032(2) .037(2) .063(3) .000(2) .012(2) -.0002(19)
C14 .046(3) .046(3) .054(3) .003(2) .008(2) -.005(2)
O15 .0488(17) .0450(18) .102(2) .0007(17) .0131(16) .0097(15)
O16 .0475(18) .0407(16) .076(2) .0015(15) .0080(14) -.0072(14)
C17 .068(3) .053(3) .095(4) -.000(3) .008(3) -.019(3)
C18 .045(2) .029(2) .068(3) .004(2) .014(2) .0004(19)
C19 .045(3) .052(3) .062(3) .009(3) .014(2) .003(2)
O20 .092(2) .0558(19) .0629(19) -.0051(16) .0104(16) .0000(17)
O21 .073(2) .065(2) .066(2) .0187(19) .0072(16) .0083(17)
C22 .083(3) .097(4) .068(3) .024(3) .017(3) .005(3)
O23 .0565(18) .0393(17) .076(2) .0054(15) .0162(15) -.0005(14)
C24 .076(3) .049(3) .115(4) .002(3) .019(3) -.008(3)
C25 .073(4) .058(3) .129(5) -.013(3) .011(3) -.008(3)
C26 .057(3) .070(4) .184(6) .007(4) .040(3) .006(3)

loop_
_atom_site_label
_atom_site_fract_x
_atom_site_fract_y
_atom_site_fract_z
_atom_site_U_iso_or_equiv
_atom_site_thermal_displace_type
_atom_site_calc_flag
_atom_site_calc_attached_atom
_atom_site_type_symbol
N1 .1516(3) -.2953(4) -.1434(2) .0612(15) aniso . . N
C2 .0710(3) -.3790(5) -.1196(2) .0570(16) aniso . . C
C3 -.0149(3) -.2820(5) -.1068(3) .0662(17) aniso . . C
C4 .0144(3) -.1333(5) -.1243(3) .0598(16) aniso . . C
N5 .1145(2) -.1435(4) -.1473(2) .0510(13) aniso . . N
C6 .1861(3) -.0198(5) -.1640(2) .0490(14) aniso . . C
C7 .1687(3) .0714(6) -.2266(3) .0652(18) aniso . . C
C8 .2376(4) .1935(5) -.2423(2) .0714(18) aniso . . C
C9 .3248(3) .2196(5) -.1949(3) .0666(19) aniso . . C
C10 .3446(3) .1265(5) -.1328(2) .0568(17) aniso . . C
C11 .2750(3) .0061(5) -.1157(2) .0496(15) aniso . . C
N12 .2908(2) -.0930(4) -.0532(2) .0530(13) aniso . . N
C13 .3234(3) -.0521(5) .0181(2) .0438(15) aniso . . C
C14 .3338(3) .1210(5) .0344(2) .0483(15) aniso . . C
O15 .2589(2) .2072(3) .0371(2) .0651(11) aniso . . O
O16 .4355(2) .1663(3) .0412(2) .0546(10) aniso . . O
C17 .4512(4) .3321(5) .0551(3) .0717(19) aniso . . C
C18 .3367(3) -.1612(4) .0715(2) .0469(14) aniso . . C
C19 .3642(3) -.1214(5) .1495(2) .0523(16) aniso . . C
O20 .3667(2) .0116(3) .1740(2) .0701(12) aniso . . O
O21 .3885(2) -.2492(4) .1908(2) .0675(11) aniso . . O
C22 .4130(4) -.2186(6) .2694(3) .082(2) aniso . . C
O23 .3232(2) -.3175(3) .0510(2) .0567(11) aniso . . O
C24 .2281(4) -.3869(5) .0754(3) .080(2) aniso . . C
C25 .0799(4) -.5528(6) -.1095(3) .086(2) aniso . . C
C26 -.0429(4) .0199(6) -.1211(4) .102(3) aniso . . C
H3 -.08484 -.31757 -.08974 .0633 iso calc C3 H
H7 .10904 .04786 -.25811 .0633 iso calc C7 H
H8 .22526 .25915 -.28510 .0633 iso calc C8 H
H9 .37362 .30685 -.20615 .0633 iso calc C9 H
H10 .40767 .14631 -.10320 .0633 iso calc C10 H
H12 .26500 -.21300 -.05800 .0633 iso calc N12 H
H171 .42023 .39133 .01221 .0633 iso calc C17 H
H172 .41394 .35868 .10220 .0633 iso calc C17 H
H173 .52854 .35974 .05917 .0633 iso calc C17 H
H221 .47485 -.14361 .27302 .0633 iso calc C22 H
H222 .34899 -.17448 .29346 .0633 iso calc C22 H
H223 .42826 -.32122 .29369 .0633 iso calc C22 H
H241 .22383 -.38218 .13130 .0633 iso calc C24 H
H242 .16704 -.32716 .05404 .0633 iso calc C24 H
H243 .22012 -.49867 .05852 .0633 iso calc C24 H
H251 .09780 -.60177 -.15863 .0633 iso calc C25 H
H252 .13805 -.57229 -.07265 .0633 iso calc C25 H
H253 .01121 -.60073 -.09054 .0633 iso calc C25 H
H261 -.10873 .01156 -.15375 .0633 iso calc C26 H
H262 -.06590 .04036 -.06833 .0633 iso calc C26 H
H263 -.00466 .10861 -.13899 .0633 iso calc C26 H

loop_
_atom_type_symbol
_atom_type_description
_atom_type_scat_dispersion_real
_atom_type_scat_dispersion_imag
_atom_type_scat_source
N Nitrogen .004 .003 'IntTabIV 2.2A, 2.3.1'
C Carbon .002 .002 'IntTabIV 2.2A, 2.3.1'
O Oxygen .008 .006 'IntTabIV 2.2A, 2.3.1'
H Hydrogen .000 .000 'IntTabIV 2.2C'

loop_
_geom_angle_atom_site_label_1
_geom_angle_atom_site_label_2
_geom_angle_atom_site_label_3
_geom_angle
_geom_angle_publ_flag
C2 N1 N5 104.9(3) yes
N1 C2 C25 121.0(4) yes
N1 C2 C3 110.4(4) yes
C3 C2 C25 128.6(4) yes
C2 C3 H3 125.4(4) no
C2 C3 C4 107.0(4) yes
C4 C3 H3 127.6(4) no
C3 C4 C26 131.9(4) yes
C3 C4 N5 106.2(4) yes
N5 C4 C26 122.0(4) yes
N1 N5 C4 111.5(3) yes
C4 N5 C6 128.8(3) yes
N1 N5 C6 119.1(3) yes
N5 C6 C11 118.8(3) yes
N5 C6 C7 120.6(3) yes
C7 C6 C11 120.6(4) yes
C6 C7 H7 117.6(4) no
C6 C7 C8 120.6(4) yes
C8 C7 H7 121.8(4) no
C7 C8 H8 121.3(4) no
C7 C8 C9 118.9(4) yes
C9 C8 H8 119.8(4) no
C8 C9 H9 118.7(4) no
C8 C9 C10 120.9(4) yes
C10 C9 H9 120.3(4) no
C9 C10 H10 117.5(4) no
C9 C10 C11 120.6(4) yes
C11 C10 H10 121.9(4) no
C6 C11 C10 118.3(4) yes
C10 C11 N12 123.3(3) yes
C6 C11 N12 118.4(3) yes
C11 N12 H12 118.4(3) no
C11 N12 C13 127.9(3) yes
C13 N12 H12 113.2(3) no
N12 C13 C18 120.8(3) yes
N12 C13 C14 116.7(3) yes
C14 C13 C18 122.2(3) yes
C13 C14 O16 112.0(3) yes
C13 C14 O15 123.0(3) yes
O15 C14 O16 124.9(3) yes
C14 O16 C17 114.8(3) yes
O16 C17 H173 111.5(4) no
O16 C17 H172 107.3(4) no
O16 C17 H171 108.6(4) no
H172 C17 H173 112.2(5) no
H171 C17 H173 106.5(4) no
H171 C17 H172 110.7(4) no
C13 C18 O23 117.8(3) yes
C13 C18 C19 122.6(3) yes
C19 C18 O23 119.7(3) yes
C18 C19 O21 112.0(3) yes
C18 C19 O20 124.1(4) yes
O20 C19 O21 123.8(4) yes
C19 O21 C22 114.9(3) yes
O21 C22 H223 107.2(4) no
O21 C22 H222 110.2(4) no
O21 C22 H221 107.7(4) no
H222 C22 H223 106.5(4) no
H221 C22 H223 113.3(4) no
H221 C22 H222 111.7(5) no
C18 O23 C24 114.3(3) yes
O23 C24 H243 112.1(4) no
O23 C24 H242 108.7(4) no
O23 C24 H241 112.0(4) no
H242 C24 H243 108.0(4) no
H241 C24 H243 109.2(5) no
H241 C24 H242 106.7(5) no
C2 C25 H253 111.9(4) no
C2 C25 H252 107.4(4) no
C2 C25 H251 108.8(4) no
H252 C25 H253 109.0(5) no
H251 C25 H253 110.6(5) no
H251 C25 H252 109.1(5) no
C4 C26 H263 115.0(4) no
C4 C26 H262 110.2(4) no
C4 C26 H261 107.9(4) no
H262 C26 H263 110.2(6) no
H261 C26 H263 106.2(5) no
H261 C26 H262 106.9(4) no

loop_
_geom_bond_atom_site_label_1
_geom_bond_atom_site_label_2
_geom_bond_distance
_geom_bond_publ_flag
N1 C2 1.324(5) yes
N1 N5 1.370(5) yes
C2 C3 1.386(6) yes
C2 C25 1.490(6) yes
C3 C4 1.355(6) yes
C3 H3 .992(4) no
C4 N5 1.346(5) yes
C4 C26 1.489(7) yes
N5 C6 1.425(5) yes
C6 C7 1.370(6) yes
C6 C11 1.396(5) yes
C7 C8 1.389(6) yes
C7 H7 .937(4) no
C8 C9 1.372(6) yes
C8 H8 .953(4) no
C9 C10 1.375(6) yes
C9 H9 .989(5) no
C10 C11 1.389(6) yes
C10 H10 .946(4) no
C11 N12 1.404(5) yes
N12 C13 1.364(5) yes
N12 H12 1.071(3) no
C13 C14 1.502(5) yes
C13 C18 1.335(5) yes
C14 O15 1.195(5) yes
C14 O16 1.335(5) yes
O16 C17 1.441(5) yes
C17 H171 .982(5) no
C17 H172 1.008(5) no
C17 H173 .999(5) no
C18 C19 1.460(6) yes
C18 O23 1.385(4) yes
C19 O20 1.210(5) yes
C19 O21 1.338(5) yes
O21 C22 1.447(5) yes
C22 H221 1.005(5) no
C22 H222 1.003(5) no
C22 H223 .988(5) no
O23 C24 1.419(5) yes
C24 H241 1.004(5) no
C24 H242 .982(5) no
C24 H243 .999(5) no
C25 H251 1.006(6) no
C25 H252 .975(5) no
C25 H253 1.027(5) no
C26 H261 .992(5) no
C26 H262 1.015(6) no
C26 H263 .957(5) no

loop_
_geom_contact_atom_site_label_1
_geom_contact_atom_site_label_2
_geom_contact_distance
N1 C6 2.411(5)
N1 N12 2.887(5)
N1 C25 2.452(6)
C3 C25 2.591(7)
C3 C26 2.597(7)
C4 C6 2.499(5)
N5 C7 2.428(6)
N5 C11 2.429(5)
N5 N12 2.750(4)
N5 C26 2.480(6)
C6 C8 2.396(6)
C6 C9 2.751(6)
C6 C10 2.391(5)
C6 N12 2.405(5)
C7 C9 2.378(6)
C7 C10 2.751(6)
C7 C11 2.402(6)
C8 C10 2.390(6)
C8 C11 2.787(6)
C9 C11 2.401(6)
C10 N12 2.458(5)
C10 C14 2.996(6)
C11 C13 2.488(6)
C11 C14 2.915(5)
N12 C14 2.441(5)
N12 C18 2.347(5)
N12 O23 2.682(4)
C13 O15 2.375(5)
C13 O16 2.353(5)
C13 C19 2.451(6)
C13 O20 2.863(5)
C13 O23 2.329(5)
C14 C17 2.340(6)
C14 C18 2.485(5)
C14 C19 2.922(6)
C14 O20 2.674(5)
O15 C17 2.646(5)
O16 O20 2.880(4)
C18 O20 2.361(5)
C18 O21 2.321(5)
C18 C24 2.356(6)
C19 C22 2.349(6)
C19 O23 2.460(5)
O20 C22 2.640(6)
O21 O23 2.655(4)
